data_1529964
loop_
_publ_author_name
'Ganiev, R.M.'
'Kharitonov, Yu.A.'
'Ilyukhin, V.V.'
'Belov, N.V.'

_publ_section_title
;
 The crystal structure of calcium chondrodite Ca5 (Si O4)2 (O H)2 = Ca (O
 H)2 (Ca2 Si O4)2
;
_journal_name_full 'Doklady Akademii Nauk SSSR'
_journal_page_first 1281
_journal_page_last 1283
_journal_volume 188
_journal_year 1969
_chemical_formula_sum 'Ca5 H2 O10 Si2'
_chemical_name_systematic 'Ca5 (Si O4)2 (O H)2'
_space_group_IT_number 14
_symmetry_space_group_name_Hall '-P 2yab'
_symmetry_space_group_name_H-M 'P 1 21/a 1'
_cell_angle_alpha 90
_cell_angle_beta 109.3
_cell_angle_gamma 90
_cell_formula_units_Z 2
_cell_length_a 11.42
_cell_length_b 5.05
_cell_length_c 8.93
_cell_volume 486.059
_citation_journal_id_ASTM DANKAS
_cod_data_source_file Ganiev_DANKAS_1969_867.cif
_cod_data_source_block H2Ca5O10Si2
_cod_original_cell_volume 486.0594
_cod_original_sg_symbol_Hall '-P 2ybc (z,y,-x)'
_cod_original_formula_sum 'H2 Ca5 O10 Si2'
_cod_database_code 1529964

loop_
_symmetry_equiv_pos_as_xyz
x,y,z
-x+1/2,y+1/2,-z
-x,-y,-z
x-1/2,-y-1/2,z

loop_
_atom_site_label
_atom_site_type_symbol
_atom_site_fract_x
_atom_site_fract_y
_atom_site_fract_z
_atom_site_occupancy
_atom_site_U_iso_or_equiv
_atom_site_attached_hydrogens
O3 O-2 0.253 0.306 0.349 1 0.0 0
O4 O-2 0.147 0.739 0.202 1 0.0 0
Ca1 Ca+2 0 0 0 1 0.0 0
O5 O-2 0.441 0.731 0.395 1 0.0 2
Ca3 Ca+2 0.119 0.006 0.418 1 0.0 0
O1 O-2 0.018 0.302 0.206 1 0.0 0
Si1 Si+4 0.146 0.429 0.201 1 0.0 0
Ca2 Ca+2 0.331 0.001 0.188 1 0.0 0
O2 O-2 0.17 0.303 0.048 1 0.0 0
